data_7134532
loop_
_publ_author_name
'Wei, Ying'
'Zhou, Jie'
'Zhou, Lin'
'Wei, Zhenhong'

_publ_section_title
;
 Three antimony-based organic--inorganic hybrid perovskites
 (1,4-3.2.2-H2dabcn)SbX5 (X = Cl, Br, I) show progressively decreasing
 phase transition temperatures and bandgaps
;
_journal_issue 47
_journal_name_full 'Chemical Communications'
_journal_page_first 8600
_journal_page_last 8603
_journal_paper_doi 10.1039/D5CC01861G
_journal_volume 61
_journal_year 2025
_chemical_formula_moiety 'Br10 Sb2, 2(C7 N2)'
_chemical_formula_sum 'C14 Br10 N4 Sb2'
_chemical_formula_weight 1266.70
_space_group_crystal_system orthorhombic
_space_group_IT_number 62
_space_group_name_Hall '-P 2ac 2n'
_space_group_name_H-M_alt 'P n m a'
_atom_sites_solution_primary dual
_audit_creation_date 2025-01-12
_audit_creation_method
;
Olex2 1.5
(compiled 2022.04.07 svn.rca3783a0 for OlexSys, GUI svn.r6498)
;
_audit_update_record
;
2025-03-27 deposited with the CCDC.	2025-05-09 downloaded from the CCDC.
;
_cell_angle_alpha 90
_cell_angle_beta 90
_cell_angle_gamma 90
_cell_formula_units_Z 2
_cell_length_a 14.1887(13)
_cell_length_b 8.8334(7)
_cell_length_c 12.4471(10)
_cell_measurement_reflns_used 3517
_cell_measurement_temperature 420.02(10)
_cell_measurement_theta_max 29.4770
_cell_measurement_theta_min 3.1870
_cell_volume 1560.1(2)
_computing_cell_refinement 'CrysAlisPro 1.171.43.111a (Rigaku OD, 2024)'
_computing_data_collection 'CrysAlisPro 1.171.43.111a (Rigaku OD, 2024)'
_computing_data_reduction 'CrysAlisPro 1.171.43.111a (Rigaku OD, 2024)'
_computing_molecular_graphics 'Olex2 1.5 (Dolomanov et al., 2009)'
_computing_publication_material 'Olex2 1.5 (Dolomanov et al., 2009)'
_computing_structure_refinement 'SHELXL 2018/3 (Sheldrick, 2015)'
_computing_structure_solution 'SHELXT 2018/2 (Sheldrick, 2018)'
_diffrn_ambient_environment air
_diffrn_ambient_temperature 420.02(10)
_diffrn_detector 'Hybrid Pixel Array Detector'
_diffrn_detector_area_resol_mean 10.0000
_diffrn_detector_type HyPix
_diffrn_measured_fraction_theta_full 0.995
_diffrn_measured_fraction_theta_max 0.767
_diffrn_measurement_details
;
List of Runs (angles in degrees, time in seconds):

  # Type    Start    End  Width  t~exp~   \w     \q     \k     \f   Frames
#--------------------------------------------------------------------------
  1  \w    -22.00  21.00   0.50    3.12    --   -4.99   9.00 104.00   86
  2  \w     14.00  69.00   0.50    3.12    --   -4.99   9.00 104.00  110
  3  \w    -60.00 -16.00   0.50    3.12    --    5.26  -9.00 -69.00   88
  4  \w    -16.00  27.00   0.50    3.12    --   -4.99 -99.00-120.00   86
;
_diffrn_measurement_device 'four-circle diffractometer'
_diffrn_measurement_device_type 'XtaLAB Synergy R, DW system, HyPix'
_diffrn_measurement_method '\w scans'
_diffrn_orient_matrix_type 'CrysAlisPro convention (1999,Acta A55,543-557)'
_diffrn_orient_matrix_UB_11 -0.0235773000
_diffrn_orient_matrix_UB_12 -0.0086310000
_diffrn_orient_matrix_UB_13 -0.0498475000
_diffrn_orient_matrix_UB_21 -0.0438879000
_diffrn_orient_matrix_UB_22 -0.0020054000
_diffrn_orient_matrix_UB_23 0.0272394000
_diffrn_orient_matrix_UB_31 -0.0036612000
_diffrn_orient_matrix_UB_32 0.0798402000
_diffrn_orient_matrix_UB_33 -0.0047745000
_diffrn_radiation_monochromator mirror
_diffrn_radiation_probe x-ray
_diffrn_radiation_type 'Mo K\a'
_diffrn_radiation_wavelength 0.71073
_diffrn_reflns_av_R_equivalents 0.1196
_diffrn_reflns_av_unetI/netI 0.0798
_diffrn_reflns_Laue_measured_fraction_full 0.995
_diffrn_reflns_Laue_measured_fraction_max 0.767
_diffrn_reflns_limit_h_max 17
_diffrn_reflns_limit_h_min -17
_diffrn_reflns_limit_k_max 9
_diffrn_reflns_limit_k_min -11
_diffrn_reflns_limit_l_max 16
_diffrn_reflns_limit_l_min -15
_diffrn_reflns_number 9727
_diffrn_reflns_point_group_measured_fraction_full 0.995
_diffrn_reflns_point_group_measured_fraction_max 0.767
_diffrn_reflns_theta_full 25.242
_diffrn_reflns_theta_max 30.989
_diffrn_reflns_theta_min 3.171
_diffrn_source 'Rotating-anode X-ray tube'
_diffrn_source_type 'Rigaku (Mo) X-ray Source'
_exptl_absorpt_coefficient_mu 14.548
_exptl_absorpt_correction_T_max 1.00000
_exptl_absorpt_correction_T_min 0.14047
_exptl_absorpt_correction_type multi-scan
_exptl_absorpt_process_details
;
CrysAlisPro 1.171.43.111a (Rigaku Oxford Diffraction, 2024)
Empirical absorption correction using spherical harmonics,
implemented in SCALE3 ABSPACK scaling algorithm.
;
_exptl_crystal_density_diffrn 2.757
_exptl_crystal_description Block
_exptl_crystal_F_000 1184
_exptl_crystal_size_max 0.05
_exptl_crystal_size_mid 0.04
_exptl_crystal_size_min 0.03
_refine_diff_density_max 1.341
_refine_diff_density_min -1.158
_refine_diff_density_rms 0.214
_refine_ls_extinction_method none
_refine_ls_goodness_of_fit_ref 1.074
_refine_ls_hydrogen_treatment undef
_refine_ls_matrix_type full
_refine_ls_number_parameters 76
_refine_ls_number_reflns 2019
_refine_ls_number_restraints 78
_refine_ls_restrained_S_all 1.080
_refine_ls_R_factor_all 0.0838
_refine_ls_R_factor_gt 0.0588
_refine_ls_shift/su_max 0.000
_refine_ls_shift/su_mean 0.000
_refine_ls_structure_factor_coef Fsqd
_refine_ls_weighting_details 'w=1/[\s^2^(Fo^2^)+(0.0669P)^2^+7.5289P] where P=(Fo^2^+2Fc^2^)/3'
_refine_ls_weighting_scheme calc
_refine_ls_wR_factor_gt 0.1549
_refine_ls_wR_factor_ref 0.1707
_reflns_Friedel_coverage 0.000
_reflns_number_gt 1456
_reflns_number_total 2019
_reflns_threshold_expression 'I > 2\s(I)'
_cod_data_source_file d5cc01861g2.cif
_cod_data_source_block wy-1-420k_auto
_cod_depositor_comments 'Adding full bibliography for 7134531--7134536.cif.'
_cod_database_code 7134532
_shelx_shelxl_version_number 2018/3
_chemical_oxdiff_formula 'C H N Sb Br'
_shelx_space_group_comment
;
The symmetry employed for this shelxl refinement is uniquely defined
by the following loop, which should always be used as a source of
symmetry information in preference to the above space-group names.
They are only intended as comments.
;
_olex2_refinement_description
;
1. Shared sites
{N1, C5}
{C2, N2}
2. Uiso/Uaniso restraints and constraints
N1 \\sim C4 \\sim C2 \\sim C3 \\sim C1: within 2A with sigma of 0.01 and sigma
for terminal atoms of 0.01 within 2A
Uanis(N1) \\sim Ueq, Uanis(C4) \\sim Ueq, Uanis(C2) \\sim Ueq, Uanis(C3) \\sim
Ueq, Uanis(C1) \\sim Ueq: with sigma of 0.01 and sigma for terminal atoms of
0.01
Uanis(N1) = Uanis(C5)
Uanis(C2) = Uanis(N2)
3. Rigid body (RIGU) restrains
 N1, C4, C2, C3, C1
 with sigma for 1-2 distances of 0.01 and sigma for 1-3 distances of 0.01
4. Others
 Fixed Sof: N1(0.5) C2(0.5) C5(0.5) N2(0.5)
;
_olex2_submission_special_instructions 'No special instructions were received'
_oxdiff_exptl_absorpt_empirical_details
;
Empirical correction (ABSPACK) includes:
- Absorption correction using spherical harmonics
- Frame scaling
;
_oxdiff_exptl_absorpt_empirical_full_max 6.695
_oxdiff_exptl_absorpt_empirical_full_min 0.262

loop_
_space_group_symop_operation_xyz
'x, y, z'
'-x+1/2, -y, z+1/2'
'-x, y+1/2, -z'
'x+1/2, -y+1/2, -z+1/2'
'-x, -y, -z'
'x-1/2, y, -z-1/2'
'x, -y-1/2, z'
'-x-1/2, y-1/2, z-1/2'

loop_
_atom_site_label
_atom_site_type_symbol
_atom_site_fract_x
_atom_site_fract_y
_atom_site_fract_z
_atom_site_U_iso_or_equiv
_atom_site_adp_type
_atom_site_occupancy
_atom_site_site_symmetry_order
_atom_site_calc_flag
_atom_site_refinement_flags_posn
_atom_site_refinement_flags_adp
_atom_site_refinement_flags_occupancy
_atom_site_disorder_assembly
_atom_site_disorder_group
Sb1 Sb 0.56581(5) 0.750000 0.36391(5) 0.0401(3) Uani 1 2 d S T P . .
Br3 Br 0.74655(11) 0.750000 0.47592(11) 0.0601(4) Uani 1 2 d S T P . .
Br2 Br 0.62567(10) 0.53529(14) 0.22464(8) 0.0761(4) Uani 1 1 d . . . . .
Br1 Br 0.39614(13) 0.750000 0.27066(16) 0.0799(5) Uani 1 2 d S T P . .
Br4 Br 0.500000 1.000000 0.500000 0.0981(6) Uani 1 2 d S . P . .
C4 C 0.9476(15) 0.250000 0.4485(16) 0.090(4) Uani 1 2 d S TU P . .
N1 N 0.8195(11) 0.4051(17) 0.3635(11) 0.106(3) Uani 0.5 1 d . U P A .
C2 C 0.8981(12) 0.3986(16) 0.4256(12) 0.112(3) Uani 0.5 1 d . U P A .
C3 C 0.7515(11) 0.3298(17) 0.4541(13) 0.108(4) Uani 1 1 d . U . . .
C1 C 0.8580(14) 0.3291(19) 0.2529(12) 0.114(4) Uani 1 1 d . U . . .
C5 C 0.8195(11) 0.4051(17) 0.3635(11) 0.106(3) Uani 0.5 1 d . . P A 3
N2 N 0.8981(12) 0.3986(16) 0.4256(12) 0.112(3) Uani 0.5 1 d . . P A 3

loop_
_atom_site_aniso_label
_atom_site_aniso_U_11
_atom_site_aniso_U_22
_atom_site_aniso_U_33
_atom_site_aniso_U_23
_atom_site_aniso_U_13
_atom_site_aniso_U_12
Sb1 0.0442(5) 0.0370(4) 0.0391(4) 0.000 -0.0003(3) 0.000
Br3 0.0615(9) 0.0527(8) 0.0661(8) 0.000 -0.0005(6) 0.000
Br2 0.0952(9) 0.0672(7) 0.0660(7) -0.0116(5) 0.0085(6) 0.0051(6)
Br1 0.0657(10) 0.0659(10) 0.1082(13) 0.000 -0.0384(9) 0.000
Br4 0.0830(12) 0.1253(16) 0.0860(11) -0.0383(11) 0.0109(10) 0.0000(11)
C4 0.093(7) 0.081(7) 0.097(7) 0.000 -0.024(6) 0.000
N1 0.115(6) 0.090(5) 0.114(5) 0.001(4) -0.010(5) 0.011(5)
C2 0.119(6) 0.097(6) 0.119(6) 0.010(5) -0.024(5) 0.003(5)
C3 0.108(7) 0.088(6) 0.126(7) -0.004(6) 0.024(6) 0.011(5)
C1 0.146(7) 0.101(6) 0.095(6) 0.005(5) -0.002(6) -0.004(6)
C5 0.115(6) 0.090(5) 0.114(5) 0.001(4) -0.010(5) 0.011(5)
N2 0.119(6) 0.097(6) 0.119(6) 0.010(5) -0.024(5) 0.003(5)

loop_
_atom_type_symbol
_atom_type_description
_atom_type_scat_dispersion_real
_atom_type_scat_dispersion_imag
_atom_type_scat_source
C C 0.0033 0.0016 'International Tables Vol C Tables 4.2.6.8 and 6.1.1.4'
H H 0.0000 0.0000 'International Tables Vol C Tables 4.2.6.8 and 6.1.1.4'
Br Br -0.2901 2.4595 'International Tables Vol C Tables 4.2.6.8 and 6.1.1.4'
N N 0.0061 0.0033 'International Tables Vol C Tables 4.2.6.8 and 6.1.1.4'
Sb Sb -0.5866 1.5461 'International Tables Vol C Tables 4.2.6.8 and 6.1.1.4'

loop_
_geom_angle_atom_site_label_1
_geom_angle_atom_site_label_2
_geom_angle_atom_site_label_3
_geom_angle
_geom_angle_site_symmetry_1
_geom_angle_site_symmetry_3
_geom_angle_publ_flag
Br3 Sb1 Br4 90.22(2) . . ?
Br3 Sb1 Br4 90.22(2) . 3_646 ?
Br2 Sb1 Br3 91.73(4) . . ?
Br2 Sb1 Br3 91.73(4) 7_575 . ?
Br2 Sb1 Br2 88.99(6) 7_575 . ?
Br2 Sb1 Br4 175.31(3) 7_575 3_646 ?
Br2 Sb1 Br4 86.69(3) . 3_646 ?
Br2 Sb1 Br4 175.31(3) . . ?
Br2 Sb1 Br4 86.69(3) 7_575 . ?
Br1 Sb1 Br3 177.21(6) . . ?
Br1 Sb1 Br2 90.26(5) . 7_575 ?
Br1 Sb1 Br2 90.26(5) . . ?
Br1 Sb1 Br4 87.94(4) . 3_646 ?
Br1 Sb1 Br4 87.94(4) . . ?
Br4 Sb1 Br4 97.57(2) . 3_646 ?
Sb1 Br4 Sb1 180.0 . 5_676 ?
C2 C4 C2 120.0(17) 7_565 . ?
C2 N1 C3 94.3(12) . . ?
C2 N1 C1 100.8(13) . . ?
C3 N1 C1 128.1(14) . . ?
N1 C2 C4 121.6(14) . . ?
C3 C3 N1 114.2(7) 7_565 . ?
C1 C1 N1 114.4(8) 7_565 . ?

loop_
_geom_bond_atom_site_label_1
_geom_bond_atom_site_label_2
_geom_bond_distance
_geom_bond_site_symmetry_2
_geom_bond_publ_flag
Sb1 Br3 2.9189(17) . ?
Sb1 Br2 2.7062(12) 7_575 ?
Sb1 Br2 2.7062(12) . ?
Sb1 Br1 2.6725(17) . ?
Sb1 Br4 2.9357(5) 3_646 ?
Sb1 Br4 2.9357(5) . ?
C4 C2 1.515(17) . ?
C4 C2 1.515(17) 7_565 ?
N1 C2 1.359(19) . ?
N1 C3 1.63(2) . ?
N1 C1 1.63(2) . ?
C3 C3 1.41(3) 7_565 ?
C1 C1 1.40(3) 7_565 ?

loop_
_geom_torsion_atom_site_label_1
_geom_torsion_atom_site_label_2
_geom_torsion_atom_site_label_3
_geom_torsion_atom_site_label_4
_geom_torsion
_geom_torsion_site_symmetry_1
_geom_torsion_site_symmetry_2
_geom_torsion_site_symmetry_3
_geom_torsion_site_symmetry_4
_geom_torsion_publ_flag
C2 C4 C2 N1 -15(3) 7_565 . . . ?
C2 N1 C3 C3 -85.4(10) . . . 7_565 ?
C2 N1 C1 C1 82.3(11) . . . 7_565 ?
C3 N1 C2 C4 72.9(18) . . . . ?
C3 N1 C1 C1 -22.0(17) . . . 7_565 ?
C1 N1 C2 C4 -57(2) . . . . ?
C1 N1 C3 C3 22.0(16) . . . 7_565 ?
